data_7107183
loop_
_publ_author_name
'Jian Lu'
'Jing-Xiang Lin'
'Xiu-Ling Zhao'
'Rong Cao'

_publ_section_title
;
 Photochromic hybrid materials of cucurbituril and polyoxometalates as
 photocatalysts under visible light
;
_journal_name_full Chem.Commun.
_journal_page_first 669
_journal_paper_doi 10.1039/c1cc16268c
_journal_volume 48
_journal_year 2012
_chemical_formula_sum 'C80 H100 N40 Na8 O95.88 P2 Rb2 W18'
_chemical_formula_weight 6882.10
_chemical_name_systematic
;
?
;
_space_group_IT_number 18
_symmetry_cell_setting orthorhombic
_symmetry_space_group_name_Hall 'P 2 2ab'
_symmetry_space_group_name_H-M 'P 21 21 2'
_atom_sites_solution_hydrogens geom
_atom_sites_solution_primary direct
_atom_sites_solution_secondary difmap
_audit_creation_method SHELXL-97
_cell_angle_alpha 90.00
_cell_angle_beta 90.00
_cell_angle_gamma 90.00
_cell_formula_units_Z 2
_cell_length_a 18.136(3)
_cell_length_b 33.666(6)
_cell_length_c 12.607(2)
_cell_measurement_temperature 297(2)
_cell_volume 7697(2)
_computing_cell_refinement 'CrystalClear (Rigaku Corp., 2000)'
_computing_data_collection 'CrystalClear (Rigaku Corp., 2000)'
_computing_data_reduction 'CrystalClear (Rigaku Corp., 2000)'
_computing_molecular_graphics 'SHELXL-97 (Sheldrick, 1997)'
_computing_publication_material 'SHELXL-97 (Sheldrick, 1997)'
_computing_structure_refinement 'SHELXL-97 (Sheldrick, 1997)'
_computing_structure_solution 'SHELXS-97 (Sheldrick, 1990)'
_diffrn_ambient_temperature 297(2)
_diffrn_measured_fraction_theta_full 0.999
_diffrn_measured_fraction_theta_max 0.999
_diffrn_measurement_device_type
;
Mercury
;
_diffrn_measurement_method dtprofit.ref
_diffrn_radiation_monochromator graphite
_diffrn_radiation_source 'fine-focus sealed tube'
_diffrn_radiation_type MoK\a
_diffrn_radiation_wavelength 0.71073
_diffrn_reflns_av_R_equivalents 0.0910
_diffrn_reflns_av_sigmaI/netI 0.0914
_diffrn_reflns_limit_h_max 23
_diffrn_reflns_limit_h_min -22
_diffrn_reflns_limit_k_max 43
_diffrn_reflns_limit_k_min -42
_diffrn_reflns_limit_l_max 16
_diffrn_reflns_limit_l_min -16
_diffrn_reflns_number 67766
_diffrn_reflns_theta_full 27.45
_diffrn_reflns_theta_max 27.45
_diffrn_reflns_theta_min 1.62
_diffrn_standards_decay_% none
_diffrn_standards_interval_count none
_diffrn_standards_interval_time none
_diffrn_standards_number none
_exptl_absorpt_coefficient_mu 14.177
_exptl_absorpt_correction_T_max 0.242
_exptl_absorpt_correction_T_min 0.137
_exptl_absorpt_correction_type empirical
_exptl_absorpt_process_details CrystalClear
_exptl_crystal_colour colorless
_exptl_crystal_density_diffrn 2.969
_exptl_crystal_density_method 'not measured'
_exptl_crystal_description block
_exptl_crystal_F_000 6302
_exptl_crystal_size_max 0.15
_exptl_crystal_size_mid 0.15
_exptl_crystal_size_min 0.1
_refine_diff_density_max 4.303
_refine_diff_density_min -2.847
_refine_diff_density_rms 0.575
_refine_ls_abs_structure_details 'Flack H D (1983), Acta Cryst. A39, 876-881'
_refine_ls_abs_structure_Flack 0.11(2)
_refine_ls_extinction_method none
_refine_ls_goodness_of_fit_ref 1.203
_refine_ls_hydrogen_treatment mixed
_refine_ls_matrix_type full
_refine_ls_number_parameters 927
_refine_ls_number_reflns 17573
_refine_ls_number_restraints 0
_refine_ls_restrained_S_all 1.203
_refine_ls_R_factor_all 0.0944
_refine_ls_R_factor_gt 0.0858
_refine_ls_shift/su_max 0.097
_refine_ls_shift/su_mean 0.005
_refine_ls_structure_factor_coef Fsqd
_refine_ls_weighting_details 'calc w=1/[\s^2^(Fo^2^)+(0.0823P)^2^+125.5924P] where P=(Fo^2^+2Fc^2^)/3'
_refine_ls_weighting_scheme calc
_refine_ls_wR_factor_gt 0.2070
_refine_ls_wR_factor_ref 0.2184
_reflns_number_gt 16058
_reflns_number_total 17573
_reflns_threshold_expression >2sigma(I)
_cod_data_source_file c1cc16268c.txt
_cod_data_source_block CB5POM2
_cod_original_cell_volume 7698(2)
_cod_original_sg_symbol_H-M P2(1)2(1)2
_cod_database_code 7107183

loop_
_symmetry_equiv_pos_as_xyz
'x, y, z'
'-x, -y, z'
'x+1/2, -y+1/2, -z'
'-x+1/2, y+1/2, -z'

loop_
_atom_site_label
_atom_site_type_symbol
_atom_site_fract_x
_atom_site_fract_y
_atom_site_fract_z
_atom_site_U_iso_or_equiv
_atom_site_adp_type
_atom_site_occupancy
_atom_site_symmetry_multiplicity
_atom_site_calc_flag
_atom_site_refinement_flags
W1 W 0.90703(5) -0.44338(3) 1.72273(8) 0.0244(2) Uani 1 1 d .
W2 W 1.09206(6) -0.44546(3) 1.72279(9) 0.0251(2) Uani 1 1 d .
W3 W 0.89652(6) -0.44230(3) 1.24180(9) 0.0268(2) Uani 1 1 d .
W4 W 1.00191(7) -0.35357(3) 1.32582(7) 0.0289(2) Uani 1 1 d .
W5 W 1.09960(6) -0.44550(3) 1.23974(9) 0.0267(2) Uani 1 1 d .
W6 W 1.08698(6) -0.35187(3) 1.56524(9) 0.0271(2) Uani 1 1 d .
W7 W 0.80330(5) -0.44861(3) 1.47174(9) 0.0251(2) Uani 1 1 d .
W8 W 1.19316(5) -0.43925(3) 1.47040(9) 0.0260(2) Uani 1 1 d .
W9 W 0.89860(6) -0.35500(3) 1.55079(9) 0.0269(2) Uani 1 1 d .
Rb1 Rb 1.00838(18) -0.27449(9) 1.0349(2) 0.0475(7) Uani 1 1 d .
P1 P 1.0004(4) -0.44068(15) 1.4783(4) 0.0210(10) Uani 1 1 d .
O3 O 1.1175(8) -0.4995(6) 1.2383(12) 0.027(3) Uiso 1 1 d .
O4 O 1.0795(9) -0.4999(6) 1.7354(13) 0.037(4) Uani 1 1 d .
O5 O 0.9970(9) -0.4540(4) 1.5951(11) 0.019(3) Uani 1 1 d .
O7 O 0.9974(9) -0.3944(4) 1.4769(10) 0.017(3) Uiso 1 1 d .
O8 O 0.9982(11) -0.4369(5) 1.7948(12) 0.030(3) Uiso 1 1 d .
O9 O 0.7995(8) -0.5032(6) 1.4491(13) 0.031(4) Uani 1 1 d .
O10 O 1.1281(10) -0.4339(5) 1.1170(15) 0.030(4) Uani 1 1 d .
O11 O 0.8602(11) -0.4347(7) 1.1188(18) 0.042(5) Uiso 1 1 d .
O1 O 0.9283(8) -0.4542(4) 1.4164(13) 0.018(3) Uiso 1 1 d .
O2 O 1.0691(8) -0.4542(4) 1.4235(13) 0.020(3) Uiso 1 1 d .
O6 O 0.9275(11) -0.3916(5) 1.2753(15) 0.028(4) Uani 1 1 d .
O38 O 1.1511(10) -0.4388(5) 1.8293(17) 0.032(4) Uani 1 1 d .
O39 O 1.0014(12) -0.4544(5) 1.2132(13) 0.034(4) Uani 1 1 d .
O18 O 0.9086(11) -0.3911(5) 1.6690(16) 0.031(4) Uani 1 1 d .
O19 O 1.0882(10) -0.3905(6) 1.6725(16) 0.031(4) Uani 1 1 d .
O40 O 0.8405(10) -0.4545(6) 1.6149(16) 0.034(4) Uiso 1 1 d .
O41 O 0.8378(9) -0.3930(5) 1.4919(18) 0.034(5) Uani 1 1 d .
O42 O 0.8504(10) -0.4373(6) 1.8279(16) 0.031(4) Uiso 1 1 d .
O43 O 1.0691(10) -0.3894(5) 1.2732(15) 0.024(4) Uiso 1 1 d .
O24 O 1.1541(10) -0.3874(5) 1.4942(17) 0.036(4) Uiso 1 1 d .
O25 O 1.1604(9) -0.4538(5) 1.6078(15) 0.025(4) Uani 1 1 d .
O26 O 1.2843(10) -0.4310(5) 1.4943(15) 0.029(4) Uani 1 1 d .
O27 O 0.9931(12) -0.3323(4) 1.6012(13) 0.029(4) Uani 1 1 d .
O28 O 0.8073(11) -0.4389(6) 1.3244(17) 0.038(5) Uiso 1 1 d .
O29 O 1.1888(9) -0.4358(5) 1.3196(14) 0.023(3) Uani 1 1 d .
O30 O 0.9198(10) -0.3320(4) 1.4182(17) 0.032(4) Uani 1 1 d .
O31 O 0.7116(10) -0.4400(6) 1.4907(17) 0.041(5) Uani 1 1 d .
O33 O 0.9977(13) -0.3178(5) 1.2287(15) 0.042(5) Uani 1 1 d .
O34 O 1.0689(9) -0.3307(5) 1.4206(14) 0.025(4) Uiso 1 1 d .
N35 N 1.0127(13) -0.1531(8) 1.252(2) 0.046(6) Uani 1 1 d .
O36 O 0.8391(12) -0.3205(5) 1.604(2) 0.043(6) Uani 1 1 d .
O37 O 1.1446(10) -0.3168(5) 1.612(2) 0.040(5) Uani 1 1 d .
Na1 Na 1.1750(8) -0.4988(3) 1.9872(7) 0.054(3) Uani 1 1 d .
N44 N 0.8845(16) -0.1588(8) 1.187(3) 0.051(8) Uani 1 1 d .
N13 N 1.2068(12) -0.1864(6) 1.048(2) 0.036(6) Uani 1 1 d .
N15 N 1.1274(12) -0.1613(6) 1.1928(19) 0.029(5) Uiso 1 1 d .
O17 O 1.0674(10) -0.0482(6) 1.0312(16) 0.037(4) Uiso 1 1 d .
O45 O 1.1511(9) -0.2446(5) 1.0119(14) 0.029(4) Uani 1 1 d .
O46 O 0.814(2) -0.0086(12) 0.747(3) 0.046(10) Uiso 0.50 1 d P
N21 N 0.8236(14) -0.1795(7) 1.0415(17) 0.036(5) Uani 1 1 d .
O23 O 0.8973(11) -0.0568(5) 0.9522(14) 0.041(5) Uani 1 1 d .
O47 O 0.8971(10) -0.2595(6) 0.8795(14) 0.033(4) Uani 1 1 d .
C25 C 1.1831(12) -0.2147(6) 0.9852(19) 0.020(4) Uiso 1 1 d .
N26 N 1.1360(14) -0.0958(8) 1.127(2) 0.042(6) Uani 1 1 d .
C33 C 1.1939(15) -0.1077(7) 0.885(2) 0.028(6) Uiso 1 1 d .
N34 N 1.2144(11) -0.1411(6) 0.8170(17) 0.029(5) Uiso 1 1 d .
N49 N 1.1384(16) -0.1568(8) 0.663(2) 0.045(7) Uani 1 1 d .
O50 O 1.0577(11) -0.2696(5) 0.8127(15) 0.035(4) Uani 1 1 d .
N40 N 1.2093(11) -0.2072(6) 0.884(2) 0.035(6) Uani 1 1 d .
O51 O 1.1702(13) -0.0771(5) 0.8476(17) 0.047(6) Uani 1 1 d .
N45 N 1.2153(12) -0.1190(7) 0.986(3) 0.050(8) Uani 1 1 d .
N48 N 1.0195(16) -0.0845(8) 1.1677(17) 0.047(8) Uani 1 1 d .
O49 O 1.012(3) -0.3493(12) 0.893(4) 0.23(3) Uani 1 1 d .
C50 C 1.2496(15) -0.1565(7) 0.994(2) 0.037(7) Uani 1 1 d .
C55 C 1.1971(12) -0.2365(6) 0.7964(17) 0.017(4) Uiso 1 1 d .
H55A H 1.2419 -0.2374 0.7517 0.021 Uiso 1 1 calc R
H55B H 1.1903 -0.2632 0.8280 0.021 Uiso 1 1 calc R
C58 C 1.1296(14) -0.1207(8) 1.219(2) 0.029(5) Uiso 1 1 d .
O60 O 1.0491(11) -0.2168(6) 1.2095(17) 0.041(5) Uani 1 1 d .
C75 C 1.2553(16) -0.1739(9) 0.877(2) 0.038(6) Uiso 1 1 d .
C77 C 1.2072(16) -0.1399(9) 0.703(2) 0.040(7) Uiso 1 1 d .
H77A H 1.2490 -0.1546 0.6715 0.048 Uiso 1 1 calc R
H77B H 1.2106 -0.1119 0.6797 0.048 Uiso 1 1 calc R
C80 C 1.0617(16) -0.1811(9) 1.221(2) 0.037(7) Uani 1 1 d .
C84 C 1.3291(14) -0.1806(10) 0.836(3) 0.043(7) Uani 1 1 d .
H84A H 1.3257 -0.1915 0.7637 0.065 Uiso 1 1 calc R
H84B H 1.3552 -0.1994 0.8815 0.065 Uiso 1 1 calc R
H84C H 1.3561 -0.1554 0.8338 0.065 Uiso 1 1 calc R
C89 C 1.1916(17) -0.1878(9) 1.166(2) 0.042(7) Uiso 1 1 d .
H89A H 1.2359 -0.1789 1.2058 0.051 Uiso 1 1 calc R
H89B H 1.1804 -0.2154 1.1881 0.051 Uiso 1 1 calc R
C95 C 1.0720(15) -0.0714(8) 1.097(2) 0.033(6) Uani 1 1 d .
C115 C 0.9354(17) -0.1626(9) 1.278(2) 0.044(7) Uani 1 1 d .
H11D H 0.9186 -0.1447 1.3352 0.052 Uiso 1 1 calc R
H11E H 0.9331 -0.1902 1.3050 0.052 Uiso 1 1 calc R
C138 C 1.0430(18) -0.1150(8) 1.252(3) 0.046(8) Uani 1 1 d .
N3 N 0.8911(11) -0.2246(6) 0.7200(16) 0.021(4) Uiso 1 1 d .
N2 N 1.1344(10) -0.2279(6) 0.729(2) 0.029(5) Uani 1 1 d .
O14 O 0.8913(12) -0.2260(6) 1.1311(16) 0.044(5) Uani 1 1 d .
O15 O 0.793(2) -0.0003(18) 0.240(3) 0.060(11) Uiso 0.50 1 d P
O16 O 0.8969(11) -0.0901(6) 0.7169(17) 0.041(5) Uiso 1 1 d .
C11 C 0.7138(15) -0.1377(9) 1.076(3) 0.048(8) Uani 1 1 d .
H11A H 0.6902 -0.1470 1.0109 0.072 Uiso 1 1 calc R
H11B H 0.6963 -0.1109 1.0929 0.072 Uiso 1 1 calc R
H11C H 0.7014 -0.1557 1.1347 0.072 Uiso 1 1 calc R
C13 C 0.7874(15) -0.2063(7) 0.967(2) 0.031(5) Uiso 1 1 d .
H13A H 0.7896 -0.2338 0.9944 0.037 Uiso 1 1 calc R
H13B H 0.7348 -0.1987 0.9599 0.037 Uiso 1 1 calc R
N17 N 0.8956(16) -0.1548(8) 0.663(2) 0.053(7) Uani 1 1 d .
N18 N 0.8227(12) -0.2047(6) 0.8617(16) 0.025(4) Uani 1 1 d .
N19 N 1.0256(11) -0.1643(7) 0.6080(17) 0.032(5) Uani 1 1 d .
N20 N 1.0195(13) -0.2342(7) 0.674(2) 0.045(7) Uani 1 1 d .
C21 C 0.8718(14) -0.2323(8) 0.831(2) 0.031(6) Uiso 1 1 d .
C23 C 0.8671(13) -0.1913(7) 1.120(2) 0.024(5) Uiso 1 1 d .
C26 C 1.1328(14) -0.2016(7) 0.634(2) 0.027(5) Uiso 1 1 d .
C28 C 1.0674(16) -0.2459(8) 0.742(2) 0.037(7) Uani 1 1 d .
C30 C 1.192(2) -0.2189(13) 0.560(3) 0.072(12) Uani 1 1 d .
H30A H 1.1821 -0.2472 0.5481 0.109 Uiso 1 1 calc R
H30B H 1.2406 -0.2158 0.5930 0.109 Uiso 1 1 calc R
H30C H 1.1912 -0.2048 0.4920 0.109 Uiso 1 1 calc R
C17 C 0.7990(17) -0.1368(9) 1.061(3) 0.045(7) Uiso 1 1 d .
C34 C 1.326(2) -0.1518(11) 1.043(4) 0.087(16) Uani 1 1 d .
H34A H 1.3214 -0.1409 1.1151 0.131 Uiso 1 1 calc R
H34B H 1.3559 -0.1338 0.9998 0.131 Uiso 1 1 calc R
H34C H 1.3504 -0.1778 1.0468 0.131 Uiso 1 1 calc R
C36 C 0.9429(15) -0.2482(8) 0.669(2) 0.035(6) Uiso 1 1 d .
H36A H 0.9288 -0.2504 0.5932 0.042 Uiso 1 1 calc R
H36B H 0.9407 -0.2752 0.6997 0.042 Uiso 1 1 calc R
C39 C 1.0455(17) -0.2197(9) 0.478(2) 0.045(8) Uani 1 1 d .
H39A H 0.9934 -0.2210 0.4573 0.067 Uiso 1 1 calc R
H39B H 1.0675 -0.2462 0.4721 0.067 Uiso 1 1 calc R
H39C H 1.0715 -0.2014 0.4300 0.067 Uiso 1 1 calc R
C41 C 0.9518(17) -0.1512(9) 0.581(2) 0.045(8) Uani 1 1 d .
H41A H 0.9353 -0.1666 0.5181 0.054 Uiso 1 1 calc R
H41B H 0.9546 -0.1230 0.5590 0.054 Uiso 1 1 calc R
C42 C 0.9434(15) -0.0689(6) 1.170(2) 0.031(6) Uani 1 1 d .
H42A H 0.9441 -0.0410 1.1457 0.037 Uiso 1 1 calc R
H42B H 0.9256 -0.0692 1.2442 0.037 Uiso 1 1 calc R
C43 C 0.8403(16) -0.1235(8) 1.157(2) 0.035(6) Uani 1 1 d .
C54 C 1.190(2) -0.1136(14) 1.297(3) 0.076(13) Uani 1 1 d .
H54A H 1.2375 -0.1188 1.2627 0.114 Uiso 1 1 calc R
H54B H 1.1836 -0.1314 1.3575 0.114 Uiso 1 1 calc R
H54C H 1.1881 -0.0860 1.3207 0.114 Uiso 1 1 calc R
C60 C 0.8026(19) -0.1056(10) 1.244(3) 0.050(8) Uani 1 1 d .
H60A H 0.7715 -0.1255 1.2792 0.075 Uiso 1 1 calc R
H60B H 0.7717 -0.0838 1.2180 0.075 Uiso 1 1 calc R
H60C H 0.8386 -0.0952 1.2949 0.075 Uiso 1 1 calc R
C65 C 1.038(2) -0.0930(10) 1.361(3) 0.055(9) Uiso 1 1 d .
H65A H 0.9866 -0.0895 1.3809 0.083 Uiso 1 1 calc R
H65B H 1.0622 -0.0669 1.3550 0.083 Uiso 1 1 calc R
H65C H 1.0636 -0.1087 1.4155 0.083 Uiso 1 1 calc R
C70 C 1.0523(16) -0.2039(10) 0.598(2) 0.044(8) Uani 1 1 d .
Na2 Na 1.0285(11) -0.0424(6) 0.8168(18) 0.102(7) Uani 1 1 d .
O22 O 0.6209(15) 0.2476(6) 0.641(2) 0.061(7) Uani 1 1 d .
N7 N 0.8155(13) -0.1103(6) 0.977(2) 0.039(6) Uani 1 1 d .
C8 C 0.7977(16) -0.1770(8) 0.7707(19) 0.035(6) Uani 1 1 d .
O32 O 1.0653(13) -0.1018(6) 0.654(2) 0.055(6) Uani 1 1 d .
C12 C 0.8496(16) -0.1898(9) 0.677(2) 0.037(6) Uiso 1 1 d .
C35 C 1.2041(18) -0.0879(9) 1.065(3) 0.052(9) Uani 1 1 d .
H35A H 1.1999 -0.0618 1.0295 0.063 Uiso 1 1 calc R
H35B H 1.2470 -0.0870 1.1135 0.063 Uiso 1 1 calc R
N14 N 0.8895(15) -0.0920(7) 1.1018(19) 0.039(6) Uani 1 1 d .
C15 C 0.7141(16) -0.1801(9) 0.762(3) 0.057(10) Uani 1 1 d .
H15A H 0.6914 -0.1710 0.8280 0.086 Uiso 1 1 calc R
H15B H 0.7002 -0.2078 0.7486 0.086 Uiso 1 1 calc R
H15C H 0.6970 -0.1635 0.7029 0.086 Uiso 1 1 calc R
C20 C 1.0791(17) -0.1379(9) 0.641(3) 0.042(7) Uiso 1 1 d .
C37 C 0.7858(17) -0.1108(10) 0.870(3) 0.048(9) Uani 1 1 d .
H37A H 0.7327 -0.1174 0.8751 0.057 Uiso 1 1 calc R
H37B H 0.7890 -0.0834 0.8419 0.057 Uiso 1 1 calc R
N5 N 0.8174(14) -0.1364(7) 0.7932(17) 0.039(6) Uani 1 1 d .
O35 O 1.138(2) -0.0106(8) 0.920(3) 0.073(16) Uani 0.70(6) 1 d P
C7 C 0.8750(17) -0.1250(9) 0.7257(18) 0.036(6) Uani 1 1 d .
C38 C 0.8695(17) -0.0827(8) 0.999(2) 0.037(7) Uani 1 1 d .
O44 O 0.9139(18) -0.0263(8) 0.780(3) 0.101(13) Uani 1 1 d .
C10 C 0.8058(17) -0.2028(9) 0.580(3) 0.043(7) Uiso 1 1 d .
H10A H 0.8397 -0.2104 0.5231 0.064 Uiso 1 1 calc R
H10B H 0.7746 -0.1807 0.5560 0.064 Uiso 1 1 calc R
H10C H 0.7746 -0.2255 0.5987 0.064 Uiso 1 1 calc R
O20 O 0.934(3) 0.0143(18) 0.593(5) 0.023(13) Uiso 0.25 1 d P
O21 O 0.110(3) 0.0191(18) 0.384(5) 0.09(2) Uani 0.50 1 d P
O53 O 0.7864(19) -0.0009(15) 0.807(3) 0.037(8) Uiso 0.50 1 d P
O52 O 0.490(3) 0.0886(15) 0.008(4) 0.077(15) Uiso 0.50 1 d P
O13 O 1.028(4) -0.503(3) 1.983(5) 0.13(3) Uiso 0.50 1 d P

loop_
_atom_site_aniso_label
_atom_site_aniso_U_11
_atom_site_aniso_U_22
_atom_site_aniso_U_33
_atom_site_aniso_U_23
_atom_site_aniso_U_13
_atom_site_aniso_U_12
W1 0.0237(5) 0.0235(5) 0.0260(5) -0.0013(4) 0.0021(4) 0.0028(4)
W2 0.0241(5) 0.0222(5) 0.0290(5) -0.0015(4) -0.0014(4) -0.0001(4)
W3 0.0283(5) 0.0253(5) 0.0270(5) 0.0033(4) -0.0029(4) 0.0007(4)
W4 0.0344(5) 0.0190(4) 0.0332(5) 0.0049(3) -0.0015(5) 0.0002(5)
W5 0.0266(5) 0.0236(5) 0.0297(6) 0.0013(4) 0.0032(4) -0.0025(4)
W6 0.0303(5) 0.0167(4) 0.0342(6) -0.0020(4) 0.0000(4) -0.0011(4)
W7 0.0235(5) 0.0220(4) 0.0298(5) -0.0019(4) -0.0020(4) 0.0023(4)
W8 0.0239(5) 0.0220(4) 0.0319(6) -0.0005(4) 0.0021(4) -0.0026(4)
W9 0.0301(5) 0.0174(4) 0.0331(6) -0.0034(4) -0.0016(4) 0.0022(4)
Rb1 0.0443(16) 0.0552(16) 0.0431(15) 0.0111(12) 0.0024(15) -0.0027(15)
P1 0.018(2) 0.017(2) 0.028(3) 0.004(2) 0.002(3) -0.001(3)
O4 0.039(9) 0.040(10) 0.033(9) -0.016(10) 0.010(7) 0.008(10)
O5 0.012(6) 0.019(7) 0.025(7) 0.004(5) 0.000(7) 0.008(7)
O9 0.029(8) 0.031(8) 0.034(9) -0.009(8) -0.004(7) 0.017(8)
O10 0.042(11) 0.021(8) 0.028(10) 0.007(7) 0.002(8) 0.003(8)
O6 0.040(10) 0.024(9) 0.020(9) 0.001(6) -0.010(8) 0.014(8)
O38 0.032(10) 0.021(9) 0.042(11) -0.008(8) -0.012(8) -0.002(8)
O39 0.042(10) 0.022(8) 0.039(9) -0.015(7) -0.021(10) -0.003(9)
O18 0.033(11) 0.030(9) 0.030(10) -0.021(8) 0.013(9) -0.002(8)
O19 0.027(10) 0.040(10) 0.026(10) -0.014(8) 0.002(8) 0.003(8)
O41 0.020(8) 0.020(8) 0.063(14) 0.000(8) -0.018(9) 0.007(7)
O25 0.028(9) 0.013(7) 0.033(10) -0.008(7) 0.008(7) -0.003(7)
O26 0.038(10) 0.016(7) 0.033(11) 0.004(7) -0.003(8) 0.000(7)
O27 0.044(10) 0.009(6) 0.035(9) -0.011(6) 0.008(10) -0.002(8)
O29 0.024(8) 0.018(7) 0.026(9) 0.007(6) 0.001(7) 0.009(7)
O30 0.036(10) 0.009(7) 0.052(12) 0.010(7) -0.004(9) 0.006(7)
O31 0.040(11) 0.041(10) 0.043(13) 0.019(9) -0.025(9) 0.005(9)
O33 0.043(11) 0.032(9) 0.052(12) 0.009(8) -0.022(12) -0.007(10)
N35 0.030(13) 0.057(16) 0.051(15) 0.013(12) 0.012(11) 0.000(12)
O36 0.051(12) 0.007(7) 0.073(16) -0.011(9) -0.009(11) 0.001(8)
O37 0.025(10) 0.015(8) 0.080(17) -0.007(9) -0.014(10) 0.003(7)
Na1 0.140(11) 0.010(4) 0.011(4) 0.000(4) 0.015(5) 0.008(7)
N44 0.054(16) 0.034(13) 0.066(19) -0.018(13) -0.017(14) -0.014(12)
N13 0.031(12) 0.026(11) 0.052(16) -0.002(10) 0.010(11) -0.013(9)
O45 0.028(9) 0.029(9) 0.029(9) 0.009(7) 0.007(7) -0.008(7)
N21 0.060(16) 0.038(12) 0.011(10) 0.003(8) -0.005(10) -0.008(11)
O23 0.070(13) 0.030(10) 0.022(9) 0.005(7) -0.009(9) -0.019(9)
O47 0.031(9) 0.048(11) 0.020(9) 0.014(8) 0.007(7) 0.011(8)
N26 0.042(15) 0.064(17) 0.022(13) 0.015(11) -0.005(10) -0.010(13)
N49 0.067(18) 0.041(14) 0.026(13) -0.015(10) -0.007(12) 0.000(13)
O50 0.054(12) 0.027(9) 0.026(10) 0.009(7) 0.003(8) -0.011(9)
N40 0.009(10) 0.032(12) 0.065(17) 0.006(11) -0.003(10) -0.013(8)
O51 0.076(16) 0.020(9) 0.045(13) 0.004(8) 0.026(11) 0.020(10)
N45 0.021(11) 0.028(11) 0.10(2) -0.004(14) -0.003(14) -0.012(9)
N48 0.08(2) 0.052(15) 0.010(10) -0.007(9) -0.001(11) 0.023(14)
O49 0.20(4) 0.14(4) 0.35(7) -0.13(4) 0.23(5) -0.12(3)
C50 0.042(16) 0.015(11) 0.055(19) 0.002(11) -0.009(13) -0.015(10)
O60 0.056(13) 0.028(10) 0.039(12) 0.008(8) 0.006(9) 0.003(9)
C80 0.047(17) 0.046(16) 0.018(13) -0.008(11) 0.010(11) -0.025(14)
C84 0.017(13) 0.06(2) 0.051(19) -0.003(15) 0.010(12) -0.006(13)
C95 0.039(15) 0.028(13) 0.033(15) -0.010(10) 0.004(12) 0.017(12)
C115 0.054(19) 0.040(16) 0.037(17) -0.012(13) -0.015(14) 0.007(14)
C138 0.06(2) 0.019(13) 0.05(2) -0.001(12) 0.012(16) -0.011(13)
N2 0.008(9) 0.030(11) 0.049(14) 0.010(10) -0.010(9) 0.000(8)
O14 0.049(13) 0.053(13) 0.031(11) 0.013(9) 0.005(9) -0.013(10)
C11 0.032(14) 0.038(16) 0.08(2) -0.017(15) 0.019(15) 0.012(13)
N17 0.062(18) 0.046(16) 0.051(18) 0.021(13) 0.007(14) 0.002(14)
N18 0.028(11) 0.033(11) 0.014(10) -0.004(8) -0.007(8) 0.002(9)
N19 0.025(11) 0.050(13) 0.021(11) 0.013(10) 0.017(8) 0.008(10)
N20 0.043(15) 0.033(12) 0.057(16) 0.021(11) -0.019(12) -0.036(11)
C28 0.044(16) 0.031(13) 0.035(15) -0.001(11) -0.029(13) -0.007(12)
C30 0.06(2) 0.10(3) 0.06(3) 0.01(2) -0.01(2) -0.02(2)
C34 0.08(3) 0.06(2) 0.12(4) -0.01(3) -0.05(3) 0.02(2)
C39 0.07(2) 0.061(19) 0.008(11) -0.007(12) -0.002(12) 0.024(15)
C41 0.08(2) 0.037(15) 0.014(12) 0.022(11) -0.008(12) 0.016(15)
C42 0.061(18) 0.003(9) 0.029(14) 0.010(9) -0.001(12) -0.002(10)
C43 0.048(17) 0.039(15) 0.020(13) 0.006(11) 0.008(11) 0.016(13)
C54 0.08(3) 0.11(3) 0.04(2) -0.02(2) -0.01(2) -0.03(3)
C60 0.06(2) 0.054(19) 0.033(17) -0.022(14) -0.012(16) -0.011(16)
C70 0.038(16) 0.08(2) 0.019(14) 0.036(14) 0.007(11) 0.007(14)
Na2 0.116(16) 0.078(12) 0.113(16) 0.027(12) 0.016(12) 0.025(11)
O22 0.094(19) 0.025(11) 0.066(17) -0.016(10) 0.002(14) 0.000(12)
N7 0.044(14) 0.029(11) 0.045(15) -0.015(10) -0.021(12) 0.006(10)
C8 0.053(17) 0.039(14) 0.012(11) -0.011(10) -0.006(11) -0.007(13)
O32 0.057(15) 0.029(11) 0.080(19) 0.006(11) -0.004(13) 0.006(10)
C35 0.049(19) 0.046(17) 0.06(2) -0.018(15) 0.013(17) 0.021(15)
N14 0.063(17) 0.035(12) 0.020(12) -0.009(9) 0.024(11) -0.010(11)
C15 0.030(15) 0.034(16) 0.11(3) 0.003(18) -0.017(19) 0.012(13)
C37 0.037(17) 0.052(18) 0.05(2) -0.029(15) -0.016(15) 0.008(14)
N5 0.055(15) 0.046(14) 0.016(11) 0.010(9) -0.017(10) 0.007(12)
O35 0.13(4) 0.013(14) 0.08(3) 0.008(14) 0.02(2) 0.014(17)
C7 0.055(18) 0.049(16) 0.004(10) 0.002(10) 0.012(10) -0.002(14)
C38 0.058(19) 0.028(13) 0.024(14) -0.009(10) 0.013(12) 0.008(13)
O44 0.10(2) 0.044(15) 0.16(4) 0.002(18) -0.06(2) 0.005(16)
O21 0.09(4) 0.09(4) 0.09(5) 0.06(4) 0.01(3) 0.03(3)

loop_
_atom_type_symbol
_atom_type_description
_atom_type_scat_dispersion_real
_atom_type_scat_dispersion_imag
_atom_type_scat_source
C C 0.0033 0.0016 'International Tables Vol C Tables 4.2.6.8 and 6.1.1.4'
H H 0.0000 0.0000 'International Tables Vol C Tables 4.2.6.8 and 6.1.1.4'
N N 0.0061 0.0033 'International Tables Vol C Tables 4.2.6.8 and 6.1.1.4'
O O 0.0106 0.0060 'International Tables Vol C Tables 4.2.6.8 and 6.1.1.4'
P P 0.1023 0.0942 'International Tables Vol C Tables 4.2.6.8 and 6.1.1.4'
Rb Rb -0.9393 2.9676 'International Tables Vol C Tables 4.2.6.8 and 6.1.1.4'
W W -0.8490 6.8722 'International Tables Vol C Tables 4.2.6.8 and 6.1.1.4'
Na Na 0.0362 0.0249 'International Tables Vol C Tables 4.2.6.8 and 6.1.1.4'

loop_
_geom_angle_atom_site_label_1
_geom_angle_atom_site_label_2
_geom_angle_atom_site_label_3
_geom_angle
_geom_angle_site_symmetry_1
_geom_angle_site_symmetry_3
O42 W1 O40 101.8(9) . .
O42 W1 O18 100.2(8) . .
O40 W1 O18 86.3(8) . .
O42 W1 O8 98.0(8) . .
O40 W1 O8 160.0(8) . .
O18 W1 O8 93.0(8) . .
O42 W1 O4 97.6(8) . 2_745
O40 W1 O4 86.8(8) . 2_745
O18 W1 O4 161.9(7) . 2_745
O8 W1 O4 87.9(7) . 2_745
O42 W1 O5 172.2(7) . .
O40 W1 O5 85.3(7) . .
O18 W1 O5 83.4(6) . .
O8 W1 O5 74.8(6) . .
O4 W1 O5 79.4(6) 2_745 .
O38 W2 O4 97.8(8) . .
O38 W2 O25 101.8(9) . .
O4 W2 O25 90.0(7) . .
O38 W2 O19 98.7(9) . .
O4 W2 O19 163.4(8) . .
O25 W2 O19 85.2(7) . .
O38 W2 O8 99.1(8) . .
O4 W2 O8 89.9(7) . .
O25 W2 O8 158.8(7) . .
O19 W2 O8 88.8(7) . .
O38 W2 O5 171.6(8) . .
O4 W2 O5 81.3(6) . .
O25 W2 O5 86.5(6) . .
O19 W2 O5 82.5(6) . .
O8 W2 O5 72.6(6) . .
O11 W3 O6 100.8(9) . .
O11 W3 O28 99.1(9) . .
O6 W3 O28 94.5(9) . .
O11 W3 O39 103.7(9) . .
O6 W3 O39 86.6(7) . .
O28 W3 O39 156.6(8) . .
O11 W3 O3 94.5(9) . 2_745
O6 W3 O3 164.0(7) . 2_745
O28 W3 O3 87.8(7) . 2_745
O39 W3 O3 85.1(6) . 2_745
O11 W3 O1 171.6(8) . .
O6 W3 O1 82.3(7) . .
O28 W3 O1 72.8(7) . .
O39 W3 O1 84.2(6) . .
O3 W3 O1 83.2(6) 2_745 .
O33 W4 O43 103.4(9) . .
O33 W4 O34 101.3(8) . .
O43 W4 O34 94.0(8) . .
O33 W4 O6 101.3(8) . .
O43 W4 O6 84.9(6) . .
O34 W4 O6 157.0(7) . .
O33 W4 O30 97.2(9) . .
O43 W4 O30 158.5(7) . .
O34 W4 O30 87.9(7) . .
O6 W4 O30 85.1(8) . .
O33 W4 O7 170.2(8) . .
O43 W4 O7 86.1(7) . .
O34 W4 O7 75.2(6) . .
O6 W4 O7 81.8(6) . .
O30 W4 O7 73.6(6) . .
O10 W5 O3 99.5(8) . .
O10 W5 O39 99.7(9) . .
O3 W5 O39 90.5(7) . .
O10 W5 O29 100.6(8) . .
O3 W5 O29 91.3(7) . .
O39 W5 O29 159.1(7) . .
O10 W5 O43 93.4(8) . .
O3 W5 O43 167.0(7) . .
O39 W5 O43 85.7(7) . .
O29 W5 O43 87.9(7) . .
O10 W5 O2 171.9(8) . .
O3 W5 O2 86.0(6) . .
O39 W5 O2 86.2(7) . .
O29 W5 O2 73.2(6) . .
O43 W5 O2 81.3(6) . .
O37 W6 O19 103.2(10) . .
O37 W6 O27 103.4(8) . .
O19 W6 O27 94.6(7) . .
O37 W6 O24 101.8(9) . .
O19 W6 O24 84.1(8) . .
O27 W6 O24 154.3(7) . .
O37 W6 O34 99.8(10) . .
O19 W6 O34 155.9(7) . .
O27 W6 O34 86.9(7) . .
O24 W6 O34 84.2(8) . .
O37 W6 O7 170.5(8) . .
O19 W6 O7 86.0(7) . .
O27 W6 O7 73.3(6) . .
O24 W6 O7 81.0(7) . .
O34 W6 O7 71.3(6) . .
O31 W7 O9 98.8(8) . .
O31 W7 O28 98.4(9) . .
O9 W7 O28 91.2(8) . .
O31 W7 O40 103.1(9) . .
O9 W7 O40 93.1(7) . .
O28 W7 O40 157.2(8) . .
O31 W7 O41 97.4(8) . .
O9 W7 O41 163.7(7) . .
O28 W7 O41 87.2(9) . .
O40 W7 O41 82.4(8) . .
O31 W7 O1 169.7(7) . .
O9 W7 O1 85.0(6) . .
O28 W7 O1 71.9(7) . .
O40 W7 O1 86.2(7) . .
O41 W7 O1 79.1(6) . .
O26 W8 O25 100.7(8) . .
O26 W8 O29 101.9(8) . .
O25 W8 O29 156.1(7) . .
O26 W8 O24 100.6(8) . .
O25 W8 O24 88.6(8) . .
O29 W8 O24 94.9(8) . .
O26 W8 O9 96.8(7) . 2_745
O25 W8 O9 83.8(7) . 2_745
O29 W8 O9 85.8(7) . 2_745
O24 W8 O9 162.0(7) . 2_745
O26 W8 O2 174.8(7) . .
O25 W8 O2 82.9(7) . .
O29 W8 O2 74.1(6) . .
O24 W8 O2 83.2(7) . .
O9 W8 O2 79.7(6) 2_745 .
O36 W9 O41 104.5(9) . .
O36 W9 O30 101.4(10) . .
O41 W9 O30 92.8(9) . .
O36 W9 O18 100.4(10) . .
O41 W9 O18 86.0(8) . .
O30 W9 O18 157.7(7) . .
O36 W9 O27 99.0(8) . .
O41 W9 O27 156.0(7) . .
O30 W9 O27 87.1(7) . .
O18 W9 O27 85.1(7) . .
O36 W9 O7 170.2(7) . .
O41 W9 O7 84.7(6) . .
O30 W9 O7 74.4(6) . .
O18 W9 O7 83.3(6) . .
O27 W9 O7 72.1(6) . .
O45 Rb1 O47 121.3(5) . .
O45 Rb1 O33 109.6(6) . .
O47 Rb1 O33 129.0(6) . .
O45 Rb1 O14 120.8(5) . .
O47 Rb1 O14 71.0(6) . .
O33 Rb1 O14 83.2(6) . .
O45 Rb1 O50 66.4(5) . .
O47 Rb1 O50 63.4(5) . .
O33 Rb1 O50 149.8(6) . .
O14 Rb1 O50 125.5(6) . .
O45 Rb1 O60 67.5(5) . .
O47 Rb1 O60 123.9(5) . .
O33 Rb1 O60 73.8(5) . .
O14 Rb1 O60 61.3(6) . .
O50 Rb1 O60 125.6(5) . .
O45 Rb1 O49 102.4(7) . .
O47 Rb1 O49 76.2(13) . .
O33 Rb1 O49 94.6(11) . .
O14 Rb1 O49 134.9(9) . .
O50 Rb1 O49 59.3(9) . .
O60 Rb1 O49 159.9(13) . .
O2 P1 O5 112.7(10) . .
O2 P1 O7 109.1(9) . .
O5 P1 O7 107.5(8) . .
O2 P1 O1 111.8(8) . .
O5 P1 O1 110.7(9) . .
O7 P1 O1 104.6(9) . .
W5 O3 W3 162.3(9) . 2_745
W2 O4 W1 162.7(10) . 2_745
P1 O5 W1 130.2(9) . .
P1 O5 W2 125.7(10) . .
W1 O5 W2 91.2(5) . .
P1 O7 W4 126.3(7) . .
P1 O7 W9 124.7(8) . .
W4 O7 W9 91.0(5) . .
P1 O7 W6 124.0(8) . .
W4 O7 W6 90.2(5) . .
W9 O7 W6 89.8(4) . .
W1 O8 W2 121.3(8) . .
W7 O9 W8 162.3(9) . 2_745
W5 O10 Na1 116.2(8) . 1_554
W3 O11 Na1 119.8(10) . 2_744
P1 O1 W3 128.6(9) . .
P1 O1 W7 128.1(9) . .
W3 O1 W7 91.6(5) . .
P1 O2 W8 127.5(9) . .
P1 O2 W5 126.9(9) . .
W8 O2 W5 89.8(5) . .
W3 O6 W4 152.3(10) . .
W2 O38 Na1 122.8(9) . .
W5 O39 W3 149.9(8) . .
W1 O18 W9 149.6(10) . .
W6 O19 W2 152.8(11) . .
W1 O40 W7 152.6(11) . .
W9 O41 W7 153.1(10) . .
W1 O42 Na1 122.4(9) . 2_745
W4 O43 W5 150.8(10) . .
W8 O24 W6 151.1(11) . .
W8 O25 W2 148.4(10) . .
W6 O27 W9 124.8(7) . .
W7 O28 W3 123.6(11) . .
W8 O29 W5 122.9(9) . .
W9 O30 W4 120.9(8) . .
W4 O33 Rb1 164.9(11) . .
W4 O34 W6 123.2(9) . .
C80 N35 C138 113(2) . .
C80 N35 C115 122(2) . .
C138 N35 C115 125(3) . .
O13 Na1 O10 75(2) . 1_556
O13 Na1 O38 83(2) . .
O10 Na1 O38 79.3(6) 1_556 .
O13 Na1 O11 75(2) . 2_746
O10 Na1 O11 101.5(5) 1_556 2_746
O38 Na1 O11 156.9(8) . 2_746
O13 Na1 O42 78(2) . 2_745
O10 Na1 O42 153.0(8) 1_556 2_745
O38 Na1 O42 91.0(5) . 2_745
O11 Na1 O42 77.9(6) 2_746 2_745
C23 N44 C43 111(2) . .
C23 N44 C115 122(3) . .
C43 N44 C115 127(2) . .
C25 N13 C50 113(2) . .
C25 N13 C89 121(2) . .
C50 N13 C89 126(2) . .
C58 N15 C80 115(2) . .
C58 N15 C89 127(2) . .
C80 N15 C89 115(2) . .
C95 O17 Na2 140(2) . .
C25 O45 Rb1 140.7(15) . .
C23 N21 C13 124(2) . .
C23 N21 C17 110(2) . .
C13 N21 C17 124(2) . .
C38 O23 Na2 139.4(19) . .
C21 O47 Rb1 139.4(19) . .
O45 C25 N13 126(2) . .
O45 C25 N40 125(2) . .
N13 C25 N40 108(2) . .
C58 N26 C95 118(2) . .
C58 N26 C35 127(3) . .
C95 N26 C35 115(2) . .
O51 C33 N45 134(3) . .
O51 C33 N34 121(2) . .
N45 C33 N34 105(2) . .
C77 N34 C33 123(2) . .
C77 N34 C75 124(2) . .
C33 N34 C75 113(2) . .
C20 N49 C77 127(3) . .
C20 N49 C26 112(2) . .
C77 N49 C26 121(2) . .
C28 O50 Rb1 141.4(19) . .
C25 N40 C75 114(2) . .
C25 N40 C55 120.5(18) . .
C75 N40 C55 125(2) . .
C33 O51 Na2 136(2) . .
C33 N45 C50 116(3) . .
C33 N45 C35 113(2) . .
C50 N45 C35 131(3) . .
C95 N48 C42 123(2) . .
C95 N48 C138 118(2) . .
C42 N48 C138 119(2) . .
N45 C50 N13 115(2) . .
N45 C50 C34 110(2) . .
N13 C50 C34 111(3) . .
N45 C50 C75 107(3) . .
N13 C50 C75 103(2) . .
C34 C50 C75 111(3) . .
N2 C55 N40 114.6(19) . .
N15 C58 N26 112(2) . .
N15 C58 C54 109(3) . .
N26 C58 C54 112(3) . .
N15 C58 C138 99(2) . .
N26 C58 C138 103(2) . .
C54 C58 C138 121(3) . .
C80 O60 Rb1 139.2(18) . .
N40 C75 C84 116(3) . .
N40 C75 N34 109(2) . .
C84 C75 N34 112(3) . .
N40 C75 C50 101(2) . .
C84 C75 C50 117(3) . .
N34 C75 C50 99(2) . .
N34 C77 N49 114(2) . .
O60 C80 N35 126(3) . .
O60 C80 N15 126(3) . .
N35 C80 N15 107(2) . .
N13 C89 N15 110(2) . .
O17 C95 N48 130(3) . .
O17 C95 N26 129(3) . .
N48 C95 N26 101(2) . .
N35 C115 N44 114(3) . .
N35 C138 N48 120(3) . .
N35 C138 C65 115(3) . .
N48 C138 C65 106(2) . .
N35 C138 C58 105(2) . .
N48 C138 C58 100(2) . .
C65 C138 C58 110(3) . .
C36 N3 C21 120(2) . .
C36 N3 C12 128(2) . .
C21 N3 C12 111(2) . .
C28 N2 C55 123(2) . .
C28 N2 C26 110(2) . .
C55 N2 C26 127.2(19) . .
C23 O14 Rb1 136.2(16) . .
N18 C13 N21 111(2) . .
C7 N17 C12 112(3) . .
C7 N17 C41 124(3) . .
C12 N17 C41 124(3) . .
C21 N18 C13 122(2) . .
C21 N18 C8 113(2) . .
C13 N18 C8 124(2) . .
C20 N19 C70 113(2) . .
C20 N19 C41 122(2) . .
C70 N19 C41 125(3) . .
C28 N20 C36 125(3) . .
C28 N20 C70 111(2) . .
C36 N20 C70 124(2) . .
O47 C21 N18 129(3) . .
O47 C21 N3 122(2) . .
N18 C21 N3 108(2) . .
O14 C23 N21 125(2) . .
O14 C23 N44 125(2) . .
N21 C23 N44 110(2) . .
N2 C26 C70 102.9(19) . .
N2 C26 C30 104(2) . .
C70 C26 C30 118(3) . .
N2 C26 N49 112(2) . .
C70 C26 N49 101(2) . .
C30 C26 N49 118(3) . .
O50 C28 N20 127(3) . .
O50 C28 N2 121(2) . .
N20 C28 N2 113(2) . .
N7 C17 N21 115(2) . .
N7 C17 C43 108(2) . .
N21 C17 C43 105(2) . .
N7 C17 C11 108(3) . .
N21 C17 C11 107(2) . .
C43 C17 C11 114(3) . .
N3 C36 N20 116(2) . .
N19 C41 N17 117(2) . .
N48 C42 N14 114(2) . .
C60 C43 N44 114(3) . .
C60 C43 C17 121(3) . .
N44 C43 C17 103(2) . .
C60 C43 N14 109(2) . .
N44 C43 N14 110(2) . .
C17 C43 N14 97(2) . .
N19 C70 N20 116(2) . .
N19 C70 C26 104(3) . .
N20 C70 C26 103(2) . .
N19 C70 C39 111(2) . .
N20 C70 C39 110(3) . .
C26 C70 C39 111(2) . .
O44 Na2 O44 97.1(14) . 2_755
O44 Na2 O35 136.5(14) . .
O44 Na2 O35 54.0(12) 2_755 .
O44 Na2 O17 117.4(14) . .
O44 Na2 O17 97.7(13) 2_755 .
O35 Na2 O17 49.8(10) . .
O44 Na2 O51 169.4(14) . .
O44 Na2 O51 91.5(11) 2_755 .
O35 Na2 O51 54.0(9) . .
O17 Na2 O51 67.2(7) . .
O44 Na2 O32 103.6(14) . .
O44 Na2 O32 113.0(11) 2_755 .
O35 Na2 O32 117.0(12) . .
O17 Na2 O32 124.7(9) . .
O51 Na2 O32 67.2(8) . .
O44 Na2 O23 53.4(12) . .
O44 Na2 O23 125.1(10) 2_755 .
O35 Na2 O23 113.0(12) . .
O17 Na2 O23 68.6(7) . .
O51 Na2 O23 125.3(9) . .
O32 Na2 O23 118.2(9) . .
O44 Na2 Na2 56.4(9) . 2_755
O44 Na2 Na2 45.1(9) 2_755 2_755
O35 Na2 Na2 82.7(10) . 2_755
O17 Na2 Na2 98.7(6) . 2_755
O51 Na2 Na2 133.8(12) . 2_755
O32 Na2 Na2 135.7(6) . 2_755
O23 Na2 Na2 83.1(8) . 2_755
C38 N7 C17 115(2) . .
C38 N7 C37 117(3) . .
C17 N7 C37 127(3) . .
N5 C8 N18 110.7(18) . .
N5 C8 C15 109(2) . .
N18 C8 C15 108(2) . .
N5 C8 C12 105(2) . .
N18 C8 C12 103(2) . .
C15 C8 C12 121(2) . .
C20 O32 Na2 143(2) . .
N17 C12 N3 113(2) . .
N17 C12 C10 116(3) . .
N3 C12 C10 109(2) . .
N17 C12 C8 102(2) . .
N3 C12 C8 104(2) . .
C10 C12 C8 112(2) . .
N45 C35 N26 110(3) . .
C38 N14 C42 126(2) . .
C38 N14 C43 115(3) . .
C42 N14 C43 118(2) . .
O32 C20 N49 128(3) . .
O32 C20 N19 122(3) . .
N49 C20 N19 110(3) . .
N5 C37 N7 119(2) . .
C7 N5 C37 123(3) . .
C7 N5 C8 109(2) . .
C37 N5 C8 128(3) . .
O16 C7 N17 125(2) . .
O16 C7 N5 123(3) . .
N17 C7 N5 111(3) . .
O23 C38 N14 122(3) . .
O23 C38 N7 135(3) . .
N14 C38 N7 103(2) . .
Na2 O44 Na2 78.4(12) . 2_755
O13 O13 Na1 167(10) 2_745 .

loop_
_geom_bond_atom_site_label_1
_geom_bond_atom_site_label_2
_geom_bond_distance
_geom_bond_site_symmetry_2
W1 O42 1.689(19) .
W1 O40 1.86(2) .
W1 O18 1.89(2) .
W1 O8 1.900(19) .
W1 O4 1.93(2) 2_745
W1 O5 2.320(15) .
W2 O38 1.732(19) .
W2 O4 1.85(2) .
W2 O25 1.928(17) .
W2 O19 1.96(2) .
W2 O8 1.950(19) .
W2 O5 2.376(15) .
W3 O11 1.70(2) .
W3 O6 1.845(18) .
W3 O28 1.93(2) .
W3 O39 1.98(2) .
W3 O3 1.978(19) 2_745
W3 O1 2.310(16) .
W4 O33 1.720(17) .
W4 O43 1.837(18) .
W4 O34 1.870(17) .
W4 O6 1.967(19) .
W4 O30 2.03(2) .
W4 O7 2.349(13) .
W5 O10 1.677(19) .
W5 O3 1.846(19) .
W5 O39 1.84(2) .
W5 O29 1.934(17) .
W5 O43 2.014(17) .
W5 O2 2.399(16) .
W6 O37 1.681(18) .
W6 O19 1.88(2) .
W6 O27 1.88(2) .
W6 O24 1.927(19) .
W6 O34 1.985(18) .
W6 O7 2.434(15) .
W7 O31 1.70(2) .
W7 O9 1.861(18) .
W7 O28 1.89(2) .
W7 O40 1.94(2) .
W7 O41 1.991(17) .
W7 O1 2.379(15) .
W8 O26 1.703(18) .
W8 O25 1.895(18) .
W8 O29 1.907(18) .
W8 O24 1.909(18) .
W8 O9 1.960(19) 2_745
W8 O2 2.380(15) .
W9 O36 1.72(2) .
W9 O41 1.845(17) .
W9 O30 1.88(2) .
W9 O18 1.93(2) .
W9 O27 1.98(2) .
W9 O7 2.416(15) .
Rb1 O45 2.791(16) .
Rb1 O47 2.858(18) .
Rb1 O33 2.851(18) .
Rb1 O14 2.94(2) .
Rb1 O50 2.945(19) .
Rb1 O60 3.03(2) .
Rb1 O49 3.09(4) .
P1 O2 1.497(16) .
P1 O5 1.540(14) .
P1 O7 1.560(13) .
P1 O1 1.589(16) .
O3 W3 1.978(19) 2_745
O4 W1 1.93(2) 2_745
O9 W8 1.960(19) 2_745
O10 Na1 2.86(2) 1_554
O11 Na1 2.86(2) 2_744
O38 Na1 2.87(2) .
O42 Na1 2.98(2) 2_745
N35 C80 1.35(4) .
N35 C138 1.40(4) .
N35 C115 1.48(4) .
Na1 O13 2.67(7) .
Na1 O10 2.86(2) 1_556
Na1 O11 2.86(2) 2_746
Na1 O42 2.98(2) 2_745
N44 C23 1.42(3) .
N44 C43 1.48(4) .
N44 C115 1.48(4) .
N13 C25 1.31(3) .
N13 C50 1.45(3) .
N13 C89 1.51(4) .
N15 C58 1.40(3) .
N15 C80 1.41(3) .
N15 C89 1.50(4) .
O17 C95 1.14(3) .
O17 Na2 2.80(3) .
O45 C25 1.21(3) .
O46 O53 0.94(5) .
N21 C23 1.33(3) .
N21 C13 1.46(3) .
N21 C17 1.52(4) .
O23 C38 1.17(3) .
O23 Na2 2.97(3) .
O47 C21 1.19(3) .
C25 N40 1.38(3) .
N26 C58 1.43(3) .
N26 C95 1.47(4) .
N26 C35 1.49(4) .
C33 O51 1.21(3) .
C33 N45 1.38(4) .
C33 N34 1.46(3) .
N34 C77 1.44(3) .
N34 C75 1.53(3) .
N49 C20 1.28(4) .
N49 C77 1.46(4) .
N49 C26 1.56(3) .
O50 C28 1.21(3) .
N40 C75 1.40(3) .
N40 C55 1.50(3) .
O51 Na2 2.85(3) .
N45 C50 1.41(3) .
N45 C35 1.46(4) .
N48 C95 1.38(4) .
N48 C42 1.48(4) .
N48 C138 1.54(4) .
C50 C34 1.53(4) .
C50 C75 1.59(4) .
C55 N2 1.45(3) .
C58 C54 1.49(4) .
C58 C138 1.64(4) .
O60 C80 1.23(3) .
C75 C84 1.45(4) .
C138 C65 1.56(5) .
N3 C36 1.39(3) .
N3 C21 1.46(3) .
N3 C12 1.49(3) .
N2 C28 1.37(3) .
N2 C26 1.50(3) .
O14 C23 1.25(3) .
O16 C7 1.24(3) .
C11 C17 1.56(4) .
C13 N18 1.47(3) .
N17 C7 1.33(4) .
N17 C12 1.45(4) .
N17 C41 1.46(4) .
N18 C21 1.34(3) .
N18 C8 1.55(3) .
N19 C20 1.38(4) .
N19 C70 1.42(4) .
N19 C41 1.45(3) .
N20 C28 1.28(3) .
N20 C36 1.47(3) .
N20 C70 1.52(3) .
C26 C70 1.53(4) .
C26 C30 1.53(5) .
C17 N7 1.41(4) .
C17 C43 1.50(4) .
C39 C70 1.61(4) .
C42 N14 1.52(4) .
C43 C60 1.42(4) .
C43 N14 1.55(4) .
Na2 O44 2.20(4) .
Na2 O44 2.58(3) 2_755
Na2 O35 2.60(5) .
Na2 O32 2.94(3) .
Na2 Na2 3.04(4) 2_755
N7 C38 1.38(4) .
N7 C37 1.46(4) .
C8 N5 1.44(3) .
C8 C15 1.52(4) .
C8 C12 1.57(4) .
O32 C20 1.25(4) .
C12 C10 1.52(4) .
N14 C38 1.38(4) .
C37 N5 1.42(4) .
N5 C7 1.40(4) .
O44 Na2 2.58(3) 2_755
O13 O13 1.04(13) 2_745
